data_4023298
loop_
_publ_author_name
'Michael T. Crimmins'
'J. Michael Ellis'

_publ_section_title
;
 An Intramolecular Diels-Alder Strategy for the Asbestinins:
 Enantioselective Total Syntheses of 11-Acetoxy-4-deoxyasbestinin D
 and Asbestinin-12
;
_journal_name_full 'Journal of Organic Chemistry'
_journal_page_first 1649
_journal_page_last 1660
_journal_paper_doi 10.1021/jo0712695
_journal_volume 73
_journal_year 2008
_chemical_absolute_configuration syn
_chemical_formula_moiety 'C20 H28 O3'
_chemical_formula_sum 'C20 H28 O3'
_chemical_formula_weight 316.42
_chemical_name_systematic
; 
 ? 
;
_space_group_IT_number 5
_symmetry_cell_setting monoclinic
_symmetry_space_group_name_Hall 'C 2y'
_symmetry_space_group_name_H-M 'C 1 2 1'
_atom_sites_solution_hydrogens geom
_atom_sites_solution_primary direct
_atom_sites_solution_secondary difmap
_audit_creation_method SHELXL-97
_cell_angle_alpha 90.00
_cell_angle_beta 95.89(2)
_cell_angle_gamma 90.00
_cell_formula_units_Z 4
_cell_length_a 31.045(10)
_cell_length_b 5.649(3)
_cell_length_c 10.113(4)
_cell_measurement_reflns_used 587
_cell_measurement_temperature 173(2)
_cell_measurement_theta_max 52.00
_cell_measurement_theta_min 5.00
_cell_volume 1764.3(12)
_computing_cell_refinement 'Bruker-AXS  SAINT'
_computing_data_collection 'Bruker-AXS SMART'
_computing_data_reduction 'Bruker-AXS  SAINT'
_computing_structure_refinement 'SHELXL-97 (Sheldrick, 1997)'
_computing_structure_solution 'SHELXS-97 (Sheldrick, 1990)'
_diffrn_ambient_temperature 173(2)
_diffrn_measured_fraction_theta_full 0.978
_diffrn_measured_fraction_theta_max 0.978
_diffrn_measurement_device_type 'Bruker-AXS SMART 1000 CCD Diffractometer'
_diffrn_measurement_method 'omega and phi scans'
_diffrn_radiation_monochromator graphite
_diffrn_radiation_source 'fine-focus sealed tube'
_diffrn_radiation_type MoK\a
_diffrn_radiation_wavelength 0.71073
_diffrn_reflns_av_R_equivalents 0.0286
_diffrn_reflns_av_sigmaI/netI 0.0532
_diffrn_reflns_limit_h_max 39
_diffrn_reflns_limit_h_min -39
_diffrn_reflns_limit_k_max 6
_diffrn_reflns_limit_k_min -7
_diffrn_reflns_limit_l_max 9
_diffrn_reflns_limit_l_min -13
_diffrn_reflns_number 4137
_diffrn_reflns_theta_full 28.05
_diffrn_reflns_theta_max 28.05
_diffrn_reflns_theta_min 2.53
_exptl_absorpt_coefficient_mu 0.078
_exptl_absorpt_correction_T_max 0.996
_exptl_absorpt_correction_T_min 0.995
_exptl_absorpt_correction_type multi-scan
_exptl_absorpt_process_details SADABS
_exptl_crystal_colour white
_exptl_crystal_density_diffrn 1.191
_exptl_crystal_density_method 'not measured'
_exptl_crystal_description needle
_exptl_crystal_F_000 688
_exptl_crystal_size_max 0.30
_exptl_crystal_size_mid 0.05
_exptl_crystal_size_min 0.05
_refine_diff_density_max 0.200
_refine_diff_density_min -0.213
_refine_diff_density_rms 0.047
_refine_ls_extinction_coef 0.0030(12)
_refine_ls_extinction_expression Fc^*^=kFc[1+0.001xFc^2^\l^3^/sin(2\q)]^-1/4^
_refine_ls_extinction_method SHELXL
_refine_ls_goodness_of_fit_ref 1.040
_refine_ls_hydrogen_treatment constr
_refine_ls_matrix_type full
_refine_ls_number_parameters 213
_refine_ls_number_reflns 3151
_refine_ls_number_restraints 1
_refine_ls_restrained_S_all 1.040
_refine_ls_R_factor_all 0.0749
_refine_ls_R_factor_gt 0.0508
_refine_ls_shift/su_max 0.001
_refine_ls_shift/su_mean 0.000
_refine_ls_structure_factor_coef Fsqd
_refine_ls_weighting_details 'calc w=1/[\s^2^(Fo^2^)+(0.0669P)^2^+0.2103P] where P=(Fo^2^+2Fc^2^)/3'
_refine_ls_weighting_scheme calc
_refine_ls_wR_factor_gt 0.1137
_refine_ls_wR_factor_ref 0.1237
_reflns_number_gt 2415
_reflns_number_total 3151
_reflns_threshold_expression >2sigma(I)
_cod_data_source_file jo0712695-File004.cif
_cod_data_source_block c04252
_cod_original_sg_symbol_H-M 'C 2'
_cod_database_code 4023298

loop_
_symmetry_equiv_pos_as_xyz
'x, y, z'
'-x, y, -z'
'x+1/2, y+1/2, z'
'-x+1/2, y+1/2, -z'

loop_
_atom_site_label
_atom_site_type_symbol
_atom_site_fract_x
_atom_site_fract_y
_atom_site_fract_z
_atom_site_U_iso_or_equiv
_atom_site_adp_type
_atom_site_occupancy
_atom_site_symmetry_multiplicity
_atom_site_calc_flag
_atom_site_refinement_flags
_atom_site_disorder_assembly
_atom_site_disorder_group
O1 O 0.81962(5) 0.0183(4) 0.45366(16) 0.0300(4) Uani 1 1 d . . .
O2 O 0.88394(6) 0.5101(3) 0.74921(15) 0.0292(4) Uani 1 1 d . . .
O3 O 0.89426(7) 0.0986(4) 1.01294(17) 0.0412(5) Uani 1 1 d . . .
C4 C 0.86136(8) 0.0139(5) 0.5209(2) 0.0230(5) Uani 1 1 d . . .
C5 C 0.93833(8) -0.0981(5) 0.5502(2) 0.0274(6) Uani 1 1 d . . .
H5A H 0.9605 -0.0924 0.4866 0.033 Uiso 1 1 calc R . .
H5B H 0.9424 -0.2471 0.6014 0.033 Uiso 1 1 calc R . .
C6 C 0.90781(7) 0.1126(5) 0.7366(2) 0.0237(5) Uani 1 1 d . . .
H6 H 0.9091 -0.0346 0.7918 0.028 Uiso 1 1 calc R . .
C7 C 0.86358(8) 0.1332(4) 0.6548(2) 0.0216(5) Uani 1 1 d . . .
H7 H 0.8416 0.0570 0.7066 0.026 Uiso 1 1 calc R . .
C8 C 0.94486(7) 0.1133(5) 0.6460(2) 0.0244(5) Uani 1 1 d . . .
H8 H 0.9423 0.2615 0.5917 0.029 Uiso 1 1 calc R . .
C9 C 0.89387(8) -0.0985(5) 0.4736(2) 0.0252(6) Uani 1 1 d . . .
C10 C 0.98949(8) 0.1115(6) 0.7236(2) 0.0328(6) Uani 1 1 d . . .
C11 C 0.89018(8) 0.2896(5) 0.9592(2) 0.0285(6) Uani 1 1 d . . .
C12 C 0.90784(8) 0.3313(5) 0.8257(2) 0.0262(6) Uani 1 1 d . . .
H12 H 0.9384 0.3872 0.8439 0.031 Uiso 1 1 calc R . .
C13 C 0.88974(9) -0.2399(6) 0.3468(2) 0.0314(6) Uani 1 1 d . . .
H13A H 0.8591 -0.2719 0.3194 0.047 Uiso 1 1 calc R . .
H13B H 0.9053 -0.3900 0.3613 0.047 Uiso 1 1 calc R . .
H13C H 0.9021 -0.1499 0.2769 0.047 Uiso 1 1 calc R . .
C14 C 0.79784(9) 0.4137(6) 0.9081(3) 0.0363(7) Uani 1 1 d . . .
H14 H 0.7835 0.3292 0.9720 0.044 Uiso 1 1 calc R . .
C15 C 0.85387(8) 0.4004(5) 0.6474(2) 0.0248(5) Uani 1 1 d . . .
H15 H 0.8607 0.4596 0.5587 0.030 Uiso 1 1 calc R . .
C16 C 0.82916(9) 0.6030(6) 0.9603(3) 0.0373(7) Uani 1 1 d . . .
H16A H 0.8154 0.7027 1.0246 0.045 Uiso 1 1 calc R . .
H16B H 0.8359 0.7056 0.8858 0.045 Uiso 1 1 calc R . .
C17 C 0.81505(10) 0.1635(5) 0.3361(3) 0.0415(8) Uani 1 1 d . . .
H17A H 0.8352 0.1088 0.2741 0.062 Uiso 1 1 calc R . .
H17B H 0.8215 0.3285 0.3606 0.062 Uiso 1 1 calc R . .
H17C H 0.7853 0.1521 0.2936 0.062 Uiso 1 1 calc R . .
C18 C 0.80710(9) 0.4717(5) 0.6662(3) 0.0323(6) Uani 1 1 d . . .
H18A H 0.8062 0.6452 0.6793 0.039 Uiso 1 1 calc R . .
H18B H 0.7885 0.4343 0.5835 0.039 Uiso 1 1 calc R . .
C19 C 0.78820(9) 0.3527(5) 0.7817(3) 0.0315(6) Uani 1 1 d . . .
C20 C 0.75646(9) 0.1565(6) 0.7420(3) 0.0420(8) Uani 1 1 d . . .
H20A H 0.7311 0.2223 0.6889 0.063 Uiso 1 1 calc R . .
H20B H 0.7474 0.0815 0.8220 0.063 Uiso 1 1 calc R . .
H20C H 0.7703 0.0383 0.6895 0.063 Uiso 1 1 calc R . .
C21 C 0.87172(9) 0.4996(6) 1.0291(2) 0.0359(6) Uani 1 1 d . . .
H21A H 0.8938 0.6268 1.0374 0.043 Uiso 1 1 calc R . .
H21B H 0.8667 0.4502 1.1201 0.043 Uiso 1 1 calc R . .
C22 C 0.99949(10) -0.0870(8) 0.8201(3) 0.0550(10) Uani 1 1 d . . .
H22A H 0.9792 -0.0825 0.8882 0.082 Uiso 1 1 calc R . .
H22B H 1.0292 -0.0699 0.8625 0.082 Uiso 1 1 calc R . .
H22C H 0.9966 -0.2385 0.7728 0.082 Uiso 1 1 calc R . .
C23 C 1.01817(9) 0.2763(7) 0.7046(3) 0.0471(8) Uani 1 1 d . . .
H23A H 1.0461 0.2715 0.7527 0.056 Uiso 1 1 calc R . .
H23B H 1.0110 0.4002 0.6427 0.056 Uiso 1 1 calc R . .

loop_
_atom_site_aniso_label
_atom_site_aniso_U_11
_atom_site_aniso_U_22
_atom_site_aniso_U_33
_atom_site_aniso_U_23
_atom_site_aniso_U_13
_atom_site_aniso_U_12
O1 0.0270(9) 0.0323(10) 0.0298(9) -0.0006(8) -0.0015(7) -0.0054(9)
O2 0.0375(10) 0.0210(9) 0.0294(9) -0.0053(8) 0.0048(7) -0.0084(9)
O3 0.0586(13) 0.0379(12) 0.0276(9) 0.0022(9) 0.0063(9) 0.0002(11)
C4 0.0241(12) 0.0209(11) 0.0237(11) 0.0008(11) 0.0010(9) -0.0059(12)
C5 0.0244(13) 0.0335(14) 0.0252(12) -0.0053(11) 0.0060(10) -0.0012(12)
C6 0.0228(12) 0.0255(13) 0.0231(11) -0.0012(11) 0.0039(9) -0.0036(12)
C7 0.0240(12) 0.0179(13) 0.0237(11) -0.0030(10) 0.0060(9) -0.0029(11)
C8 0.0236(12) 0.0255(13) 0.0244(11) -0.0027(11) 0.0033(9) -0.0062(12)
C9 0.0299(13) 0.0228(13) 0.0236(12) -0.0015(11) 0.0061(10) -0.0068(12)
C10 0.0251(13) 0.0453(17) 0.0282(13) -0.0144(14) 0.0043(10) -0.0028(14)
C11 0.0300(14) 0.0330(15) 0.0222(12) -0.0050(12) 0.0009(10) -0.0048(13)
C12 0.0263(13) 0.0272(14) 0.0252(12) -0.0053(11) 0.0028(10) -0.0058(11)
C13 0.0327(14) 0.0340(16) 0.0282(13) -0.0083(12) 0.0064(11) -0.0057(13)
C14 0.0350(15) 0.0344(16) 0.0419(15) -0.0064(13) 0.0151(12) 0.0016(13)
C15 0.0300(13) 0.0211(12) 0.0233(12) -0.0018(10) 0.0030(10) -0.0049(11)
C16 0.0482(18) 0.0315(15) 0.0348(14) -0.0121(13) 0.0165(12) 0.0003(15)
C17 0.0406(17) 0.0396(18) 0.0412(16) 0.0087(14) -0.0107(13) -0.0051(15)
C18 0.0383(15) 0.0214(14) 0.0368(13) -0.0042(12) 0.0017(11) 0.0024(12)
C19 0.0289(14) 0.0261(15) 0.0412(15) -0.0045(12) 0.0119(11) 0.0043(12)
C20 0.0276(15) 0.0380(18) 0.061(2) -0.0032(15) 0.0077(13) -0.0014(14)
C21 0.0468(17) 0.0341(15) 0.0287(13) -0.0144(13) 0.0123(11) -0.0054(15)
C22 0.0396(17) 0.080(3) 0.0425(17) 0.0050(18) -0.0102(13) -0.0007(19)
C23 0.0279(15) 0.055(2) 0.0577(19) -0.0175(18) 0.0005(14) -0.0078(16)

loop_
_atom_type_symbol
_atom_type_description
_atom_type_scat_dispersion_real
_atom_type_scat_dispersion_imag
_atom_type_scat_source
C C 0.0033 0.0016 'International Tables Vol C Tables 4.2.6.8 and 6.1.1.4'
H H 0.0000 0.0000 'International Tables Vol C Tables 4.2.6.8 and 6.1.1.4'
O O 0.0106 0.0060 'International Tables Vol C Tables 4.2.6.8 and 6.1.1.4'

loop_
_geom_angle_atom_site_label_1
_geom_angle_atom_site_label_2
_geom_angle_atom_site_label_3
_geom_angle
_geom_angle_site_symmetry_1
_geom_angle_site_symmetry_3
_geom_angle_publ_flag
C4 O1 C17 114.8(2) . . ?
C12 O2 C15 109.95(19) . . ?
C9 C4 O1 122.4(2) . . ?
C9 C4 C7 125.0(2) . . ?
O1 C4 C7 112.5(2) . . ?
C9 C5 C8 112.2(2) . . ?
C12 C6 C7 101.7(2) . . ?
C12 C6 C8 113.1(2) . . ?
C7 C6 C8 111.15(19) . . ?
C4 C7 C6 114.0(2) . . ?
C4 C7 C15 113.8(2) . . ?
C6 C7 C15 105.1(2) . . ?
C10 C8 C5 112.0(2) . . ?
C10 C8 C6 112.90(19) . . ?
C5 C8 C6 108.3(2) . . ?
C4 C9 C13 124.2(2) . . ?
C4 C9 C5 120.3(2) . . ?
C13 C9 C5 115.5(2) . . ?
C23 C10 C22 121.8(3) . . ?
C23 C10 C8 121.0(3) . . ?
C22 C10 C8 117.2(3) . . ?
O3 C11 C21 120.9(2) . . ?
O3 C11 C12 120.3(3) . . ?
C21 C11 C12 118.5(2) . . ?
O2 C12 C11 111.9(2) . . ?
O2 C12 C6 106.40(18) . . ?
C11 C12 C6 114.7(2) . . ?
C19 C14 C16 126.6(3) . . ?
O2 C15 C18 110.3(2) . . ?
O2 C15 C7 105.9(2) . . ?
C18 C15 C7 115.7(2) . . ?
C14 C16 C21 112.4(3) . . ?
C19 C18 C15 115.1(2) . . ?
C14 C19 C20 121.5(3) . . ?
C14 C19 C18 124.0(3) . . ?
C20 C19 C18 114.5(2) . . ?
C11 C21 C16 115.6(2) . . ?

loop_
_geom_bond_atom_site_label_1
_geom_bond_atom_site_label_2
_geom_bond_distance
_geom_bond_site_symmetry_2
_geom_bond_publ_flag
O1 C4 1.401(3) . ?
O1 C17 1.439(3) . ?
O2 C12 1.432(3) . ?
O2 C15 1.456(3) . ?
O3 C11 1.209(4) . ?
C4 C9 1.323(4) . ?
C4 C7 1.508(3) . ?
C5 C9 1.512(3) . ?
C5 C8 1.538(4) . ?
C6 C12 1.530(4) . ?
C6 C7 1.533(3) . ?
C6 C8 1.542(3) . ?
C7 C15 1.540(4) . ?
C8 C10 1.521(3) . ?
C9 C13 1.506(3) . ?
C10 C23 1.316(4) . ?
C10 C22 1.499(5) . ?
C11 C21 1.522(4) . ?
C11 C12 1.526(4) . ?
C14 C19 1.328(4) . ?
C14 C16 1.504(4) . ?
C15 C18 1.537(4) . ?
C16 C21 1.543(4) . ?
C18 C19 1.516(4) . ?
C19 C20 1.510(4) . ?

loop_
_geom_torsion_atom_site_label_1
_geom_torsion_atom_site_label_2
_geom_torsion_atom_site_label_3
_geom_torsion_atom_site_label_4
_geom_torsion
_geom_torsion_site_symmetry_1
_geom_torsion_site_symmetry_2
_geom_torsion_site_symmetry_3
_geom_torsion_site_symmetry_4
_geom_torsion_publ_flag
C17 O1 C4 C9 -72.1(3) . . . . ?
C17 O1 C4 C7 112.3(2) . . . . ?
C9 C4 C7 C6 -0.6(4) . . . . ?
O1 C4 C7 C6 174.8(2) . . . . ?
C9 C4 C7 C15 119.9(3) . . . . ?
O1 C4 C7 C15 -64.6(3) . . . . ?
C12 C6 C7 C4 154.2(2) . . . . ?
C8 C6 C7 C4 33.5(3) . . . . ?
C12 C6 C7 C15 28.9(2) . . . . ?
C8 C6 C7 C15 -91.8(2) . . . . ?
C9 C5 C8 C10 179.5(2) . . . . ?
C9 C5 C8 C6 54.4(3) . . . . ?
C12 C6 C8 C10 62.1(3) . . . . ?
C7 C6 C8 C10 175.7(2) . . . . ?
C12 C6 C8 C5 -173.4(2) . . . . ?
C7 C6 C8 C5 -59.7(3) . . . . ?
O1 C4 C9 C13 -2.3(4) . . . . ?
C7 C4 C9 C13 172.8(2) . . . . ?
O1 C4 C9 C5 -180.0(2) . . . . ?
C7 C4 C9 C5 -4.9(4) . . . . ?
C8 C5 C9 C4 -23.1(3) . . . . ?
C8 C5 C9 C13 159.0(2) . . . . ?
C5 C8 C10 C23 113.1(3) . . . . ?
C6 C8 C10 C23 -124.3(3) . . . . ?
C5 C8 C10 C22 -65.9(3) . . . . ?
C6 C8 C10 C22 56.7(3) . . . . ?
C15 O2 C12 C11 -101.2(2) . . . . ?
C15 O2 C12 C6 24.8(3) . . . . ?
O3 C11 C12 O2 152.2(2) . . . . ?
C21 C11 C12 O2 -34.1(3) . . . . ?
O3 C11 C12 C6 30.8(3) . . . . ?
C21 C11 C12 C6 -155.4(2) . . . . ?
C7 C6 C12 O2 -33.0(2) . . . . ?
C8 C6 C12 O2 86.3(2) . . . . ?
C7 C6 C12 C11 91.3(2) . . . . ?
C8 C6 C12 C11 -149.4(2) . . . . ?
C12 O2 C15 C18 120.2(2) . . . . ?
C12 O2 C15 C7 -5.7(3) . . . . ?
C4 C7 C15 O2 -140.8(2) . . . . ?
C6 C7 C15 O2 -15.4(3) . . . . ?
C4 C7 C15 C18 96.7(3) . . . . ?
C6 C7 C15 C18 -137.9(2) . . . . ?
C19 C14 C16 C21 -106.1(3) . . . . ?
O2 C15 C18 C19 -74.1(3) . . . . ?
C7 C15 C18 C19 46.0(3) . . . . ?
C16 C14 C19 C20 179.2(3) . . . . ?
C16 C14 C19 C18 -1.4(5) . . . . ?
C15 C18 C19 C14 76.7(3) . . . . ?
C15 C18 C19 C20 -103.9(3) . . . . ?
O3 C11 C21 C16 -118.1(3) . . . . ?
C12 C11 C21 C16 68.2(3) . . . . ?
C14 C16 C21 C11 41.9(3) . . . . ?

loop_
_cod_related_entry_id
_cod_related_entry_database
_cod_related_entry_code
1 ChemSpider 21194007
